data_1503924
loop_
_publ_author_name
'Testero, Sebastian A.'
'O'Daniel, Peter I'
'Shi, Qicun'
'Lee, Mijoon'
'Hesek, Dusan'
'Ishiwata, Akihiro'
'Noll, Bruce C.'
'Mobashery, Shahriar'

_publ_section_title
;
 Regiospecific syntheses of 6alpha-(1R-Hydroxyoctyl)penicillanic acid and
 6beta-(1R-hydroxyoctyl)penicillanic acid as mechanistic probes of class D
 beta-lactamases.
;
_journal_issue 12
_journal_name_full 'Organic letters'
_journal_page_first 2515
_journal_page_last 2518
_journal_paper_doi 10.1021/ol900668k
_journal_volume 11
_journal_year 2009
_chemical_absolute_configuration ad
_chemical_compound_source synthesized
_chemical_formula_moiety 'C11 H17 N O4 S, C H Cl3'
_chemical_formula_sum 'C12 H18 Cl3 N O4 S'
_chemical_formula_weight 378.68
_chemical_name_common
;6-(1-hydroxy-1-methyl-ethyl)-3,3-dimethyl-
7-oxo-4-thia-1-aza-bicyclo[3.2.0]heptane-2-carboxylic acid
;
_space_group_IT_number 19
_symmetry_cell_setting orthorhombic
_symmetry_Int_Tables_number 19
_symmetry_space_group_name_Hall 'P 2ac 2ab'
_symmetry_space_group_name_H-M 'P 21 21 21'
_atom_sites_solution_hydrogens geom
_atom_sites_solution_primary direct
_atom_sites_solution_secondary difmap
_audit_creation_method SHELXL-97
_cell_angle_alpha 90.00
_cell_angle_beta 90.00
_cell_angle_gamma 90.00
_cell_formula_units_Z 4
_cell_length_a 6.7893(2)
_cell_length_b 10.4280(2)
_cell_length_c 23.6690(5)
_cell_measurement_reflns_used 9958
_cell_measurement_temperature 100(2)
_cell_measurement_theta_max 68.91
_cell_measurement_theta_min 4.63
_cell_volume 1675.74(7)
_computing_cell_refinement 'APEX2/SAINT (Bruker, 2007)'
_computing_data_collection 'APEX2 (Bruker, 2007)'
_computing_data_reduction 'SAINT/XPREP (Bruker, 2007; Sheldrick, 2008)'
_computing_molecular_graphics 'XP (Sheldrick, 2008)'
_computing_publication_material 'XCIF (Sheldrick, 2008)/enCIFer (CCDC, 2005)'
_computing_structure_refinement 'XL (Sheldrick, 2008)'
_computing_structure_solution 'XS (Sheldrick, 2008)'
_diffrn_ambient_temperature 100(2)
_diffrn_detector_area_resol_mean 8.33
_diffrn_measured_fraction_theta_full 0.975
_diffrn_measured_fraction_theta_max 0.975
_diffrn_measurement_device_type 'Bruker SMART Apex CCD diffractometer'
_diffrn_measurement_method '\f and \w scans'
_diffrn_radiation_monochromator graphite
_diffrn_radiation_probe x-ray
_diffrn_radiation_type CuK\a
_diffrn_radiation_wavelength 1.54178
_diffrn_reflns_av_R_equivalents 0.0235
_diffrn_reflns_av_sigmaI/netI 0.0221
_diffrn_reflns_limit_h_max 6
_diffrn_reflns_limit_h_min -7
_diffrn_reflns_limit_k_max 12
_diffrn_reflns_limit_k_min -12
_diffrn_reflns_limit_l_max 28
_diffrn_reflns_limit_l_min -27
_diffrn_reflns_number 18980
_diffrn_reflns_theta_full 69.44
_diffrn_reflns_theta_max 69.44
_diffrn_reflns_theta_min 3.73
_diffrn_source 'fine-focus sealed tube'
_diffrn_source_type 'Siemens KFFCU2K-90'
_exptl_absorpt_coefficient_mu 6.247
_exptl_absorpt_correction_T_max 0.39
_exptl_absorpt_correction_T_min 0.24
_exptl_absorpt_correction_type multi-scan
_exptl_absorpt_process_details 'Sheldrick, G. M. (2007). SADABS. University of G\"ottingen, Germany.'
_exptl_crystal_colour 'clear colorless'
_exptl_crystal_density_diffrn 1.501
_exptl_crystal_density_method 'not measured'
_exptl_crystal_description parallelepiped
_exptl_crystal_F_000 784
_exptl_crystal_size_max 0.27
_exptl_crystal_size_mid 0.19
_exptl_crystal_size_min 0.15
_refine_diff_density_max 0.287
_refine_diff_density_min -0.226
_refine_diff_density_rms 0.054
_refine_ls_abs_structure_details 'Flack H D (1983), Acta Cryst. A39, 876-881'
_refine_ls_abs_structure_Flack 0.043(11)
_refine_ls_extinction_method none
_refine_ls_goodness_of_fit_ref 1.097
_refine_ls_hydrogen_treatment mixed
_refine_ls_matrix_type full
_refine_ls_number_parameters 199
_refine_ls_number_reflns 3030
_refine_ls_number_restraints 0
_refine_ls_restrained_S_all 1.097
_refine_ls_R_factor_all 0.0236
_refine_ls_R_factor_gt 0.0234
_refine_ls_shift/su_max 0.001
_refine_ls_shift/su_mean 0.000
_refine_ls_structure_factor_coef Fsqd
_refine_ls_weighting_details 'calc w=1/[\s^2^(Fo^2^)+(0.0373P)^2^+0.4286P] where P=(Fo^2^+2Fc^2^)/3'
_refine_ls_weighting_scheme calc
_refine_ls_wR_factor_gt 0.0605
_refine_ls_wR_factor_ref 0.0606
_reflns_number_gt 3006
_reflns_number_total 3030
_reflns_threshold_expression >2sigma(I)
_cod_data_source_file ol900668k_si_001.cif
_cod_data_source_block compound_7
_cod_database_code 1503924

loop_
_symmetry_equiv_pos_as_xyz
'x, y, z'
'x+1/2, -y+1/2, -z'
'-x, y+1/2, -z+1/2'
'-x+1/2, -y, z+1/2'

loop_
_atom_site_label
_atom_site_type_symbol
_atom_site_fract_x
_atom_site_fract_y
_atom_site_fract_z
_atom_site_U_iso_or_equiv
_atom_site_adp_type
_atom_site_occupancy
_atom_site_symmetry_multiplicity
_atom_site_calc_flag
_atom_site_refinement_flags
S1 S 0.93825(6) 0.62347(4) 0.826922(17) 0.01405(10) Uani 1 1 d .
C2 C 0.7933(3) 0.69328(16) 0.76815(7) 0.0128(3) Uani 1 1 d .
C3 C 0.5803(3) 0.64084(16) 0.77870(7) 0.0126(3) Uani 1 1 d .
H3 H 0.5711 0.5526 0.7623 0.015 Uiso 1 1 calc R
N4 N 0.5536(2) 0.63194(13) 0.83996(6) 0.0135(3) Uani 1 1 d .
C5 C 0.7336(3) 0.64367(15) 0.87547(7) 0.0135(4) Uani 1 1 d .
H5 H 0.7395 0.7258 0.8972 0.016 Uiso 1 1 calc R
C6 C 0.6592(3) 0.52823(16) 0.91132(7) 0.0139(3) Uani 1 1 d .
H6 H 0.6075 0.5572 0.9488 0.017 Uiso 1 1 calc R
C7 C 0.4937(3) 0.51982(17) 0.86716(7) 0.0136(4) Uani 1 1 d .
O8 O 0.36519(19) 0.44516(12) 0.85555(5) 0.0183(3) Uani 1 1 d .
C9 C 0.8770(3) 0.64439(18) 0.71239(8) 0.0173(4) Uani 1 1 d .
H9A H 0.8035 0.6823 0.6809 0.026 Uiso 1 1 calc R
H9B H 0.8652 0.5508 0.7109 0.026 Uiso 1 1 calc R
H9C H 1.0161 0.6687 0.7095 0.026 Uiso 1 1 calc R
C10 C 0.8038(3) 0.83979(16) 0.77204(8) 0.0170(4) Uani 1 1 d .
H10A H 0.9415 0.8673 0.7697 0.025 Uiso 1 1 calc R
H10B H 0.7477 0.8680 0.8081 0.025 Uiso 1 1 calc R
H10C H 0.7289 0.8778 0.7409 0.025 Uiso 1 1 calc R
C11 C 0.4275(3) 0.72562(15) 0.74983(7) 0.0128(3) Uani 1 1 d .
O12 O 0.42035(19) 0.69872(12) 0.69533(5) 0.0164(3) Uani 1 1 d .
H12O H 0.3508 0.7537 0.6787 0.025 Uiso 1 1 calc R
O13 O 0.3307(2) 0.80742(12) 0.77293(5) 0.0173(3) Uani 1 1 d .
C14 C 0.7835(3) 0.40550(16) 0.91725(7) 0.0151(4) Uani 1 1 d .
O15 O 0.8189(2) 0.34923(12) 0.86251(5) 0.0153(3) Uani 1 1 d .
H15O H 0.869(4) 0.396(2) 0.8447(10) 0.020(7) Uiso 1 1 d .
C16 C 0.9795(3) 0.43436(18) 0.94574(8) 0.0188(4) Uani 1 1 d .
H16A H 1.0596 0.3562 0.9469 0.028 Uiso 1 1 calc R
H16B H 0.9558 0.4647 0.9843 0.028 Uiso 1 1 calc R
H16C H 1.0493 0.5007 0.9243 0.028 Uiso 1 1 calc R
C17 C 0.6666(3) 0.30563(17) 0.94983(8) 0.0215(4) Uani 1 1 d .
H17B H 0.5386 0.2927 0.9316 0.032 Uiso 1 1 calc R
H17A H 0.6464 0.3353 0.9887 0.032 Uiso 1 1 calc R
H17C H 0.7394 0.2245 0.9503 0.032 Uiso 1 1 calc R
C18 C 0.2502(3) 0.86273(17) 0.90343(7) 0.0182(4) Uani 1 1 d .
H18 H 0.2353 0.8118 0.8679 0.022 Uiso 1 1 calc R
Cl1 Cl 0.29792(8) 0.75633(4) 0.960002(19) 0.02627(12) Uani 1 1 d .
Cl2 Cl 0.44591(8) 0.97145(4) 0.894869(19) 0.02644(12) Uani 1 1 d .
Cl3 Cl 0.02773(8) 0.94622(5) 0.91652(2) 0.02682(12) Uani 1 1 d .

loop_
_atom_site_aniso_label
_atom_site_aniso_U_11
_atom_site_aniso_U_22
_atom_site_aniso_U_33
_atom_site_aniso_U_23
_atom_site_aniso_U_13
_atom_site_aniso_U_12
S1 0.0133(2) 0.01427(19) 0.0146(2) 0.00447(15) -0.00158(16) -0.00085(15)
C2 0.0133(9) 0.0124(8) 0.0127(8) 0.0041(6) -0.0027(7) -0.0007(6)
C3 0.0145(9) 0.0101(7) 0.0133(8) -0.0004(6) -0.0007(7) -0.0005(7)
N4 0.0138(7) 0.0127(7) 0.0138(7) 0.0010(5) -0.0014(6) -0.0001(6)
C5 0.0148(9) 0.0110(8) 0.0148(8) -0.0006(6) -0.0008(7) 0.0001(7)
C6 0.0172(9) 0.0122(7) 0.0122(8) -0.0001(6) 0.0016(7) -0.0021(7)
C7 0.0152(9) 0.0131(8) 0.0124(8) -0.0002(6) 0.0040(6) 0.0031(7)
O8 0.0182(7) 0.0176(6) 0.0193(6) 0.0021(5) -0.0002(5) -0.0037(5)
C9 0.0175(9) 0.0185(9) 0.0159(9) 0.0034(7) 0.0013(7) 0.0004(7)
C10 0.0196(10) 0.0126(8) 0.0187(9) 0.0042(6) -0.0034(7) -0.0023(7)
C11 0.0122(9) 0.0115(8) 0.0148(8) 0.0020(6) -0.0001(7) -0.0033(7)
O12 0.0197(7) 0.0166(6) 0.0129(6) 0.0007(5) -0.0029(5) 0.0045(5)
O13 0.0181(7) 0.0170(6) 0.0167(6) -0.0004(5) 0.0001(5) 0.0055(5)
C14 0.0213(10) 0.0129(8) 0.0111(8) 0.0010(6) -0.0009(7) 0.0012(7)
O15 0.0199(7) 0.0131(6) 0.0129(6) -0.0004(5) 0.0021(5) -0.0014(5)
C16 0.0225(10) 0.0184(8) 0.0156(9) 0.0015(7) -0.0044(7) 0.0026(7)
C17 0.0305(11) 0.0159(8) 0.0180(9) 0.0039(7) 0.0030(8) -0.0001(8)
C18 0.0213(10) 0.0175(8) 0.0160(9) -0.0027(7) 0.0018(7) -0.0018(7)
Cl1 0.0385(3) 0.0200(2) 0.0203(2) 0.00328(17) 0.00673(19) 0.00589(19)
Cl2 0.0306(3) 0.0252(2) 0.0236(2) -0.00180(18) 0.00282(19) -0.0105(2)
Cl3 0.0258(3) 0.0290(2) 0.0257(2) -0.00309(19) -0.00102(19) 0.00469(19)

loop_
_atom_type_symbol
_atom_type_description
_atom_type_scat_dispersion_real
_atom_type_scat_dispersion_imag
_atom_type_scat_source
C C 0.0181 0.0091 'International Tables Vol C Tables 4.2.6.8 and 6.1.1.4'
H H 0.0000 0.0000 'International Tables Vol C Tables 4.2.6.8 and 6.1.1.4'
N N 0.0311 0.0180 'International Tables Vol C Tables 4.2.6.8 and 6.1.1.4'
O O 0.0492 0.0322 'International Tables Vol C Tables 4.2.6.8 and 6.1.1.4'
S S 0.3331 0.5567 'International Tables Vol C Tables 4.2.6.8 and 6.1.1.4'
Cl Cl 0.3639 0.7018 'International Tables Vol C Tables 4.2.6.8 and 6.1.1.4'

loop_
_geom_angle_atom_site_label_1
_geom_angle_atom_site_label_2
_geom_angle_atom_site_label_3
_geom_angle
C5 S1 C2 91.32(8)
C9 C2 C10 111.60(15)
C9 C2 C3 111.44(15)
C10 C2 C3 112.43(15)
C9 C2 S1 108.69(12)
C10 C2 S1 108.77(12)
C3 C2 S1 103.50(10)
N4 C3 C11 113.35(14)
N4 C3 C2 107.13(14)
C11 C3 C2 110.75(13)
N4 C3 H3 108.5
C11 C3 H3 108.5
C2 C3 H3 108.5
C7 N4 C3 123.10(14)
C7 N4 C5 92.73(13)
C3 N4 C5 116.89(15)
N4 C5 C6 88.73(13)
N4 C5 S1 105.16(11)
C6 C5 S1 120.23(12)
N4 C5 H5 113.2
C6 C5 H5 113.2
S1 C5 H5 113.2
C7 C6 C14 114.53(14)
C7 C6 C5 84.86(13)
C14 C6 C5 120.98(15)
C7 C6 H6 111.3
C14 C6 H6 111.3
C5 C6 H6 111.3
O8 C7 N4 130.48(17)
O8 C7 C6 136.34(16)
N4 C7 C6 93.04(13)
C2 C9 H9A 109.5
C2 C9 H9B 109.5
H9A C9 H9B 109.5
C2 C9 H9C 109.5
H9A C9 H9C 109.5
H9B C9 H9C 109.5
C2 C10 H10A 109.5
C2 C10 H10B 109.5
H10A C10 H10B 109.5
C2 C10 H10C 109.5
H10A C10 H10C 109.5
H10B C10 H10C 109.5
O13 C11 O12 124.89(15)
O13 C11 C3 125.24(15)
O12 C11 C3 109.86(14)
C11 O12 H12O 109.5
O15 C14 C17 105.31(14)
O15 C14 C16 109.44(15)
C17 C14 C16 111.55(15)
O15 C14 C6 110.34(13)
C17 C14 C6 109.26(15)
C16 C14 C6 110.81(14)
C14 O15 H15O 108.8(19)
C14 C16 H16A 109.5
C14 C16 H16B 109.5
H16A C16 H16B 109.5
C14 C16 H16C 109.5
H16A C16 H16C 109.5
H16B C16 H16C 109.5
C14 C17 H17B 109.5
C14 C17 H17A 109.5
H17B C17 H17A 109.5
C14 C17 H17C 109.5
H17B C17 H17C 109.5
H17A C17 H17C 109.5
Cl2 C18 Cl1 110.69(10)
Cl2 C18 Cl3 110.35(10)
Cl1 C18 Cl3 109.40(10)
Cl2 C18 H18 108.8
Cl1 C18 H18 108.8
Cl3 C18 H18 108.8

loop_
_geom_bond_atom_site_label_1
_geom_bond_atom_site_label_2
_geom_bond_distance
S1 C5 1.8153(18)
S1 C2 1.8531(17)
C2 C9 1.525(2)
C2 C10 1.532(2)
C2 C3 1.566(2)
C3 N4 1.464(2)
C3 C11 1.525(2)
C3 H3 1.0000
N4 C7 1.395(2)
N4 C5 1.488(2)
C5 C6 1.557(2)
C5 H5 1.0000
C6 C7 1.537(2)
C6 C14 1.539(2)
C6 H6 1.0000
C7 O8 1.201(2)
C9 H9A 0.9800
C9 H9B 0.9800
C9 H9C 0.9800
C10 H10A 0.9800
C10 H10B 0.9800
C10 H10C 0.9800
C11 O13 1.208(2)
C11 O12 1.321(2)
O12 H12O 0.8400
C14 O15 1.443(2)
C14 C17 1.520(3)
C14 C16 1.522(3)
O15 H15O 0.73(3)
C16 H16A 0.9800
C16 H16B 0.9800
C16 H16C 0.9800
C17 H17B 0.9800
C17 H17A 0.9800
C17 H17C 0.9800
C18 Cl2 1.7584(19)
C18 Cl1 1.7689(18)
C18 Cl3 1.771(2)
C18 H18 1.0000

loop_
_geom_hbond_atom_site_label_D
_geom_hbond_atom_site_label_H
_geom_hbond_distance_DH
_geom_hbond_distance_HA
_geom_hbond_angle_DHA
_geom_hbond_distance_DA
_geom_hbond_atom_site_label_A
_geom_hbond_site_symmetry_A
_geom_hbond_publ_flag
O12 H12O 0.840 1.809 170 2.6412(18) O15 3_656 y
O15 H15O 0.73(2) 2.46(2) 147(2) 3.0894(13) S1 1_555 y

loop_
_geom_torsion_atom_site_label_1
_geom_torsion_atom_site_label_2
_geom_torsion_atom_site_label_3
_geom_torsion_atom_site_label_4
_geom_torsion
C5 S1 C2 C9 -155.93(12)
C5 S1 C2 C10 82.38(14)
C5 S1 C2 C3 -37.37(12)
C9 C2 C3 N4 150.54(14)
C10 C2 C3 N4 -83.31(16)
S1 C2 C3 N4 33.90(15)
C9 C2 C3 C11 -85.40(17)
C10 C2 C3 C11 40.76(19)
S1 C2 C3 C11 157.97(11)
C11 C3 N4 C7 111.20(18)
C2 C3 N4 C7 -126.34(17)
C11 C3 N4 C5 -135.58(15)
C2 C3 N4 C5 -13.12(18)
C7 N4 C5 C6 -6.19(13)
C3 N4 C5 C6 -135.77(14)
C7 N4 C5 S1 114.86(11)
C3 N4 C5 S1 -14.72(16)
C2 S1 C5 N4 30.22(11)
C2 S1 C5 C6 127.77(14)
N4 C5 C6 C7 5.63(12)
S1 C5 C6 C7 -101.22(14)
N4 C5 C6 C14 121.24(16)
S1 C5 C6 C14 14.4(2)
C3 N4 C7 O8 -45.1(3)
C5 N4 C7 O8 -169.94(19)
C3 N4 C7 C6 131.14(17)
C5 N4 C7 C6 6.28(13)
C14 C6 C7 O8 48.0(3)
C5 C6 C7 O8 169.8(2)
C14 C6 C7 N4 -127.82(15)
C5 C6 C7 N4 -6.02(13)
N4 C3 C11 O13 21.1(2)
C2 C3 C11 O13 -99.3(2)
N4 C3 C11 O12 -160.56(14)
C2 C3 C11 O12 79.00(17)
C7 C6 C14 O15 39.7(2)
C5 C6 C14 O15 -59.5(2)
C7 C6 C14 C17 -75.67(18)
C5 C6 C14 C17 -174.83(16)
C7 C6 C14 C16 161.03(14)
C5 C6 C14 C16 61.9(2)
